data_2010504
loop_
_publ_author_name
'Chen, Xiao-Feng'
'Liu, Shu-Hua'
'Zhu, Xu-Hui'
'Vittal, Jagadese J.'
'Tan, Goek-Kheng'
'You, Xiao-Zeng'

_publ_section_title
\m-(4,4'-Bipyridine)-<i>N</i>:<i>N</i>'-bis[bis-(pyrrolidinedithiocarboxylato-<i>S</i>,<i>S</i>')zinc(II)]
_journal_issue 1
_journal_name_full 'Acta Crystallographica Section C'
_journal_page_first 42
_journal_page_last 43
_journal_paper_doi 10.1107/S0108270199012706
_journal_volume 56
_journal_year 2000
_chemical_formula_iupac '[Zn2 (C5 H8 N S2)4 (C10 H8 N2)]'
_chemical_formula_sum 'C30 H40 N6 S8 Zn2'
_chemical_formula_weight 871.90
_chemical_name_systematic
;
\m-(4,4'-Bipyridine)-N:N'-bis[bis(pyrrolidinedithiocarboxylato-S,S')zinc(II)]
;
_space_group_IT_number 70
_symmetry_cell_setting orthorhombic
_symmetry_space_group_name_Hall '-F 2uv 2vw'
_symmetry_space_group_name_H-M 'F d d d :2'
_audit_creation_method SHELXL
_cell_angle_alpha 90.00
_cell_angle_beta 90.00
_cell_angle_gamma 90.00
_cell_formula_units_Z 8
_cell_length_a 11.7643(2)
_cell_length_b 19.9965(3)
_cell_length_c 32.9889(3)
_cell_measurement_reflns_used 6152
_cell_measurement_temperature 293(2)
_cell_measurement_theta_max 29.37
_cell_measurement_theta_min 2.10
_cell_volume 7760.47(19)
_computing_cell_refinement 'SAINT (Siemens, 1996a)'
_computing_data_collection 'SMART (Siemens, 1996a)'
_computing_data_reduction SAINT
_computing_molecular_graphics SHELXTL
_computing_publication_material SHELXTL
_computing_structure_refinement 'SHELXTL (Siemens, 1996b)'
_computing_structure_solution 'SHELXS86 (Sheldrick, 1990)'
_diffrn_ambient_temperature 293(2)
_diffrn_measurement_device 'Siemens SMART CCD '
_diffrn_measurement_method \w
_diffrn_radiation_monochromator graphite
_diffrn_radiation_source 'fine-focus sealed tube'
_diffrn_radiation_type MoK\a
_diffrn_radiation_wavelength .71073
_diffrn_reflns_av_R_equivalents .024
_diffrn_reflns_av_sigmaI/netI .0196
_diffrn_reflns_limit_h_max 8
_diffrn_reflns_limit_h_min -15
_diffrn_reflns_limit_k_max 27
_diffrn_reflns_limit_k_min -27
_diffrn_reflns_limit_l_max 43
_diffrn_reflns_limit_l_min -45
_diffrn_reflns_number 11821
_diffrn_reflns_theta_max 29.37
_diffrn_reflns_theta_min 2.10
_exptl_absorpt_coefficient_mu 1.70
_exptl_absorpt_correction_T_max .737
_exptl_absorpt_correction_T_min .644
_exptl_absorpt_correction_type 'empirical (SADABS; Sheldrick, 1996)'
_exptl_crystal_colour yellow
_exptl_crystal_density_diffrn 1.493
_exptl_crystal_density_method 'not measured'
_exptl_crystal_description 'cut hexagonal block'
_exptl_crystal_F_000 3600
_exptl_crystal_size_max .20
_exptl_crystal_size_mid .20
_exptl_crystal_size_min .18
_refine_diff_density_max .62
_refine_diff_density_min -.33
_refine_ls_extinction_method none
_refine_ls_goodness_of_fit_all 1.078
_refine_ls_goodness_of_fit_obs 1.120
_refine_ls_hydrogen_treatment constr
_refine_ls_matrix_type full
_refine_ls_number_parameters 115
_refine_ls_number_reflns 2497
_refine_ls_number_restraints 16
_refine_ls_restrained_S_all 1.083
_refine_ls_restrained_S_obs 1.125
_refine_ls_R_factor_all .061
_refine_ls_R_factor_obs .046
_refine_ls_shift/esd_max <0.001
_refine_ls_shift/esd_mean .000
_refine_ls_structure_factor_coef Fsqd
_refine_ls_weighting_details 'w = 1/[\s^2^(Fo^2^)+(0.0532P)^2^+18.0531P] where P = (Fo^2^+2Fc^2^)/3'
_refine_ls_weighting_scheme calc
_refine_ls_wR_factor_all .121
_refine_ls_wR_factor_obs .112
_reflns_number_observed 2009
_reflns_number_total 2497
_reflns_observed_criterion I>2\s(I)
_cod_data_source_file bk1483.cif
_cod_data_source_block (I)
_cod_depositor_comments
;
The following automatic conversions were performed:

'_refine_ls_weighting_scheme' value 'calc w =
1/[\s^2^(Fo^2^)+(0.0532P)^2^+18.0531P] where P = (Fo^2^+2Fc^2^)/3'
was changed to 'calc'. New tag '_refine_ls_weighting_details' was
created. The value of the new tag was set to 'w =
1/[\s^2^(Fo^2^)+(0.0532P)^2^+18.0531P] where P = (Fo^2^+2Fc^2^)/3'.

Automatic conversion script
Id: cif_fix_values 3143 2015-03-26 13:38:13Z robertas 
;
_cod_original_cell_volume 7760.5(2)
_cod_original_sg_symbol_H-M 'F d d d'
_cod_database_code 2010504

loop_
_symmetry_equiv_pos_as_xyz
'x, y, z'
'-x+3/4, -y+3/4, z'
'-x+3/4, y, -z+3/4'
'x, -y+3/4, -z+3/4'
'x, y+1/2, z+1/2'
'-x+3/4, -y+5/4, z+1/2'
'-x+3/4, y+1/2, -z+5/4'
'x, -y+5/4, -z+5/4'
'x+1/2, y, z+1/2'
'-x+5/4, -y+3/4, z+1/2'
'-x+5/4, y, -z+5/4'
'x+1/2, -y+3/4, -z+5/4'
'x+1/2, y+1/2, z'
'-x+5/4, -y+5/4, z'
'-x+5/4, y+1/2, -z+3/4'
'x+1/2, -y+5/4, -z+3/4'
'-x, -y, -z'
'x-3/4, y-3/4, -z'
'x-3/4, -y, z-3/4'
'-x, y-3/4, z-3/4'
'-x, -y+1/2, -z+1/2'
'x-3/4, y-1/4, -z+1/2'
'x-3/4, -y+1/2, z-1/4'
'-x, y-1/4, z-1/4'
'-x+1/2, -y, -z+1/2'
'x-1/4, y-3/4, -z+1/2'
'x-1/4, -y, z-1/4'
'-x+1/2, y-3/4, z-1/4'
'-x+1/2, -y+1/2, -z'
'x-1/4, y-1/4, -z'
'x-1/4, -y+1/2, z-3/4'
'-x+1/2, y-1/4, z-3/4'

loop_
_atom_site_aniso_label
_atom_site_aniso_U_11
_atom_site_aniso_U_22
_atom_site_aniso_U_33
_atom_site_aniso_U_12
_atom_site_aniso_U_13
_atom_site_aniso_U_23
Zn1 .0510(3) .0715(3) .0537(3) -.0012(2) .000 .000
S1 .0623(5) .0523(4) .0976(6) -.0012(3) -.0202(4) -.0101(4)
S2 .0642(5) .0626(5) .1078(7) -.0217(4) -.0146(4) .0175(4)
N1 .048(2) .047(2) .053(2) -.0037(12) .000 .000
N2 .0578(14) .0439(12) .088(2) -.0055(10) -.0069(13) .0029(11)
C1 .068(2) .0447(13) .058(2) -.0140(12) -.0020(13) .0071(11)
C2 .066(2) .0368(12) .0570(15) -.0117(11) -.0060(12) .0004(10)
C3 .039(2) .0348(15) .052(2) .0005(12) .000 .000
C4 .060(2) .0476(13) .062(2) -.0091(12) -.0035(13) .0039(11)
C5 .052(2) .061(2) .106(3) -.0075(13) -.008(2) -.001(2)
C6 .067(2) .081(3) .190(5) .008(2) -.008(3) .001(3)
C7 .081(5) .076(5) .120(7) .019(4) .008(6) .000(5)
C8 .087(2) .046(2) .132(3) -.002(2) -.015(2) .006(2)
C7A .096(8) .056(5) .148(11) .019(5) -.022(8) .002(7)

loop_
_atom_site_label
_atom_site_fract_x
_atom_site_fract_y
_atom_site_fract_z
_atom_site_U_iso_or_equiv
_atom_site_thermal_displace_type
_atom_site_calc_flag
_atom_site_refinement_flags
_atom_site_occupancy
_atom_site_disorder_group
_atom_site_type_symbol
Zn1 .3750 .3750 .045213(14) .0587(2) Uani d S 1 1 Zn
S1 .56323(7) .38695(4) .06616(3) .0707(3) Uani d . 1 1 S
S2 .45846(7) .25380(4) .05343(3) .0782(3) Uani d . 1 1 S
N1 .3750 .3750 -.01799(9) .0495(7) Uani d S 1 1 N
N2 .6784(2) .27358(11) .06687(8) .0634(6) Uani d D 1 1 N
C1 .3430(3) .32096(13) -.03915(9) .0572(7) Uani d . 1 1 C
H1 .3207 .28297 -.02495 .069 Uiso calc R 1 1 H
C2 .3414(2) .31894(12) -.08063(8) .0531(6) Uani d . 1 1 C
H2 .3181 .28039 -.09403 .064 Uiso calc R 1 1 H
C3 .3750 .3750 -.10258(10) .0420(7) Uani d S 1 1 C
C4 .5772(3) .30107(13) .06273(9) .0565(6) Uani d . 1 1 C
C5 .7844(3) .3118(2) .07296(12) .0730(9) Uani d D 1 1 C
H5A .7824 .3360 .09842 .088 Uiso calc R 1 1 H
H5B .7961 .3434 .05104 .088 Uiso calc R 1 1 H
C6 .8764(4) .2597(2) .0734(2) .113(2) Uani d D 1 1 C
H6A .9418 .2753 .0582 .135 Uiso calc R 1 1 H
H6B .9001 .2507 .1010 .135 Uiso calc R 1 1 H
C7 .8309(7) .2002(4) .0552(3) .092(3) Uani d PD .55 1 C
H7A .8652 .1607 .0671 .111 Uiso calc R 1 1 H
H7B .8454 .1999 .0262 .111 Uiso calc R 1 1 H
C8 .7026(3) .2015(2) .06352(14) .0885(11) Uani d D 1 1 C
H8A .6603 .1814 .04138 .106 Uiso calc R 1 1 H
H8B .6843 .1782 .08849 .106 Uiso calc R 1 1 H
C7A .8224(10) .1957(5) .0798(4) .100(4) Uani d PD .45 2 C

loop_
_atom_type_symbol
_atom_type_description
_atom_type_scat_dispersion_real
_atom_type_scat_dispersion_imag
_atom_type_scat_source
C C .0033 .0016 'International Tables Vol C Tables 4.2.6.8 and 6.1.1.4'
H H .0000 .0000 'International Tables Vol C Tables 4.2.6.8 and 6.1.1.4'
N N .0061 .0033 'International Tables Vol C Tables 4.2.6.8 and 6.1.1.4'
S S .1246 .1234 'International Tables Vol C Tables 4.2.6.8 and 6.1.1.4'
Zn Zn .2839 1.4301 'International Tables Vol C Tables 4.2.6.8 and 6.1.1.4'

loop_
_geom_angle_atom_site_label_1
_geom_angle_atom_site_label_2
_geom_angle_atom_site_label_3
_geom_angle_site_symmetry_1
_geom_angle_site_symmetry_3
_geom_angle
_geom_angle_publ_flag
N1 Zn1 S1 . . 107.23(3) yes
N1 Zn1 S1 . 2 107.23(3) no
S1 Zn1 S1 . 2 145.53(5) yes
N1 Zn1 S2 . 2 95.92(2) no
S1 Zn1 S2 . 2 103.28(3) no
S1 Zn1 S2 2 2 73.10(3) no
N1 Zn1 S2 . . 95.92(2) yes
S1 Zn1 S2 . . 73.10(3) yes
S1 Zn1 S2 2 . 103.28(3) yes
S2 Zn1 S2 2 . 168.17(5) yes
C4 S1 Zn1 . . 88.23(10) no
C4 S2 Zn1 . . 79.31(10) no
C1 N1 C1 . 2 117.2(3) no
C1 N1 Zn1 . . 121.4(2) no
C1 N1 Zn1 2 . 121.4(2) no
C4 N2 C8 . . 125.1(3) no
C4 N2 C5 . . 124.1(2) no
C8 N2 C5 . . 110.7(3) no
N1 C1 C2 . . 123.2(2) no
C1 C2 C3 . . 119.5(2) no
C2 C3 C2 2 . 117.3(3) no
C2 C3 C3 2 3_554 121.4(2) no
C2 C3 C3 . 3_554 121.4(2) no
N2 C4 S2 . . 121.6(2) no
N2 C4 S1 . . 119.6(2) no
S2 C4 S1 . . 118.8(2) no
N2 C5 C6 . . 104.5(3) no
C7 C6 C5 . . 107.6(5) no
C6 C7 C8 . . 106.1(5) no
N2 C8 C7 . . 102.7(4) no

loop_
_geom_bond_atom_site_label_1
_geom_bond_atom_site_label_2
_geom_bond_site_symmetry_2
_geom_bond_distance
_geom_bond_publ_flag
Zn1 N1 . 2.085(3) yes
Zn1 S1 . 2.3319(8) yes
Zn1 S1 2 2.3319(8) no
Zn1 S2 2 2.6290(9) no
Zn1 S2 . 2.6290(9) yes
S1 C4 . 1.729(3) yes
S2 C4 . 1.714(3) yes
N1 C1 . 1.340(3) yes
N1 C1 2 1.340(3) no
N2 C4 . 1.318(4) yes
N2 C8 . 1.474(4) yes
N2 C5 . 1.476(4) yes
C1 C2 . 1.369(4) yes
C2 C3 . 1.392(3) yes
C3 C2 2 1.392(3) no
C3 C3 3_554 1.479(7) yes
C5 C6 . 1.502(5) yes
C6 C7 . 1.437(10) yes
C7 C8 . 1.535(9) yes

loop_
_geom_torsion_atom_site_label_1
_geom_torsion_atom_site_label_2
_geom_torsion_atom_site_label_3
_geom_torsion_atom_site_label_4
_geom_torsion_site_symmetry_1
_geom_torsion_site_symmetry_4
_geom_torsion
N1 Zn1 S1 C4 . . -86.62(10)
S1 Zn1 S1 C4 2 . 93.38(10)
S2 Zn1 S1 C4 2 . 172.78(10)
S2 Zn1 S1 C4 . . 4.45(10)
N1 Zn1 S2 C4 . . 101.69(10)
S1 Zn1 S2 C4 . . -4.56(10)
S1 Zn1 S2 C4 2 . -149.01(10)
S2 Zn1 S2 C4 2 . -78.31(10)
S1 Zn1 N1 C1 . . 115.4(2)
S1 Zn1 N1 C1 2 . -64.6(2)
S2 Zn1 N1 C1 2 . -138.7(2)
S2 Zn1 N1 C1 . . 41.3(2)
S1 Zn1 N1 C1 . 2 -64.6(2)
S1 Zn1 N1 C1 2 2 115.4(2)
S2 Zn1 N1 C1 2 2 41.3(2)
S2 Zn1 N1 C1 . 2 -138.7(2)
C1 N1 C1 C2 2 . -.2(2)
Zn1 N1 C1 C2 . . 179.8(2)
N1 C1 C2 C3 . . .4(4)
C1 C2 C3 C2 . 2 -.2(2)
C1 C2 C3 C3 . 3_554 179.8(2)
C8 N2 C4 S2 . . 1.1(5)
C5 N2 C4 S2 . . 177.0(3)
C8 N2 C4 S1 . . -178.2(3)
C5 N2 C4 S1 . . -2.3(4)
Zn1 S2 C4 N2 . . -172.6(3)
Zn1 S2 C4 S1 . . 6.7(2)
Zn1 S1 C4 N2 . . 171.9(2)
Zn1 S1 C4 S2 . . -7.5(2)
C4 N2 C5 C6 . . -176.6(4)
C8 N2 C5 C6 . . -.2(5)
N2 C5 C6 C7 . . 18.2(7)
C5 C6 C7 C8 . . -28.8(8)
C4 N2 C8 C7 . . 160.0(5)
C5 N2 C8 C7 . . -16.4(6)
C6 C7 C8 N2 . . 27.5(8)
